data_1543390
loop_
_publ_author_name
'Guti\'errez-Jim\'enez, Marta I'
'Aydillo, Carlos'
'Navo, Claudio D.'
'Avenoza, Alberto'
'Corzana, Francisco'
'Jim\'enez-Os\'es, Gonzalo'
'Zurbano, Mar\'ia M'
'Busto, Jes\'us H'
'Peregrina, Jes\'us M'

_publ_section_title
;
 Bifunctional Chiral Dehydroalanines for Peptide Coupling and
 Stereoselective S-Michael Addition.
;
_journal_issue 12
_journal_name_full 'Organic letters'
_journal_page_first 2796
_journal_page_last 2799
_journal_paper_doi 10.1021/acs.orglett.6b00840
_journal_volume 18
_journal_year 2016
_chemical_absolute_configuration ad
_chemical_formula_moiety 'C25 H36 Cl4 N2 O13 S'
_chemical_formula_sum 'C25 H36 Cl4 N2 O13 S'
_chemical_formula_weight 746.42
_space_group_IT_number 19
_symmetry_cell_setting orthorhombic
_symmetry_Int_Tables_number 19
_symmetry_space_group_name_Hall 'P 2ac 2ab'
_symmetry_space_group_name_H-M 'P 21 21 21'
_atom_sites_solution_hydrogens geom
_audit_conform_dict_location ftp://ftp.iucr.org/pub/cif_core.dic
_audit_conform_dict_name cif_core.dic
_audit_conform_dict_version 2.4.3
_audit_creation_date 2016-02-29T17:35:14-00:00
_audit_creation_method 'WinGX routine CIF_UPDATE'
_cell_angle_alpha 90
_cell_angle_beta 90
_cell_angle_gamma 90
_cell_formula_units_Z 4
_cell_length_a 10.6272(8)
_cell_length_b 12.2620(10)
_cell_length_c 25.592(2)
_cell_measurement_reflns_used 9573
_cell_measurement_temperature 100(2)
_cell_measurement_theta_max 27.43
_cell_measurement_theta_min 2.91
_cell_measurement_wavelength 0.71076
_cell_volume 3334.9(5)
_computing_cell_refinement 'SAINT V8.34A integration software'
_computing_data_collection 'Bruker APEX2 software'
_computing_data_reduction 'SORTAV (Blessing, 1995)'
_computing_molecular_graphics 'Ortep for Windows (Farrugia, 2012)'
_computing_publication_material 'WinGX publication routines (Farrugia, 2012)'
_computing_structure_refinement 'SHELXL-2014/7 (Sheldrick, 2014)'
_diffrn_ambient_temperature 100(2)
_diffrn_detector 'APEX-II CCD'
_diffrn_measured_fraction_theta_full 0.997
_diffrn_measured_fraction_theta_max 0.997
_diffrn_measurement_device '\k-geometry diffractometer'
_diffrn_measurement_device_type 'Bruker APEX-II'
_diffrn_measurement_method '\f or \w oscillation scans'
_diffrn_orient_matrix_UB_11 -0.011443
_diffrn_orient_matrix_UB_12 -0.072141
_diffrn_orient_matrix_UB_13 0.017593
_diffrn_orient_matrix_UB_21 -0.008209
_diffrn_orient_matrix_UB_22 0.037625
_diffrn_orient_matrix_UB_23 0.0345
_diffrn_orient_matrix_UB_31 -0.093038
_diffrn_orient_matrix_UB_32 0.005553
_diffrn_orient_matrix_UB_33 -0.005208
_diffrn_radiation_monochromator graphite
_diffrn_radiation_probe x-ray
_diffrn_radiation_type MoK\a
_diffrn_radiation_wavelength 0.71073
_diffrn_reflns_av_R_equivalents 0.0889
_diffrn_reflns_av_unetI/netI 0.0286
_diffrn_reflns_Laue_measured_fraction_full 0.997
_diffrn_reflns_Laue_measured_fraction_max 0.997
_diffrn_reflns_limit_h_max 13
_diffrn_reflns_limit_h_min -12
_diffrn_reflns_limit_k_max 15
_diffrn_reflns_limit_k_min -15
_diffrn_reflns_limit_l_max 31
_diffrn_reflns_limit_l_min -31
_diffrn_reflns_number 144723
_diffrn_reflns_point_group_measured_fraction_full 0.998
_diffrn_reflns_point_group_measured_fraction_max 0.998
_diffrn_reflns_theta_full 25.242
_diffrn_reflns_theta_max 26.371
_diffrn_reflns_theta_min 2.909
_diffrn_source 'sealed x-ray tube'
_diffrn_standards_number 0
_exptl_absorpt_coefficient_mu 0.482
_exptl_absorpt_correction_T_max 0.746
_exptl_absorpt_correction_T_min 0.627
_exptl_absorpt_correction_type multi-scan
_exptl_absorpt_process_details
;
SADABS-2014/5 - Bruker AXS area detector scaling and absorption correction
;
_exptl_crystal_colour colourless
_exptl_crystal_density_diffrn 1.487
_exptl_crystal_density_method 'not measured'
_exptl_crystal_description needle
_exptl_crystal_F_000 1552
_exptl_crystal_size_max 0.269
_exptl_crystal_size_mid 0.058
_exptl_crystal_size_min 0.038
_refine_diff_density_max 0.426
_refine_diff_density_min -0.506
_refine_diff_density_rms 0.067
_refine_ls_abs_structure_details
;
 Flack x determined using 2474 quotients [(I+)-(I-)]/[(I+)+(I-)]
 (Parsons, Flack and Wagner, Acta Cryst. B69 (2013) 249-259).
;
_refine_ls_abs_structure_Flack 0.031(14)
_refine_ls_extinction_method none
_refine_ls_goodness_of_fit_ref 1.09
_refine_ls_hydrogen_treatment constr
_refine_ls_matrix_type full
_refine_ls_number_constraints 0
_refine_ls_number_parameters 413
_refine_ls_number_reflns 6810
_refine_ls_number_restraints 0
_refine_ls_restrained_S_all 1.09
_refine_ls_R_factor_all 0.05
_refine_ls_R_factor_gt 0.0421
_refine_ls_shift/su_max 0
_refine_ls_shift/su_mean 0
_refine_ls_structure_factor_coef Fsqd
_refine_ls_weighting_details 'w=1/[\s^2^(Fo^2^)+(0.0476P)^2^+3.6615P] where P=(Fo^2^+2Fc^2^)/3'
_refine_ls_weighting_scheme calc
_refine_ls_wR_factor_gt 0.1019
_refine_ls_wR_factor_ref 0.1057
_reflns_Friedel_coverage 0.78
_reflns_Friedel_fraction_full 1
_reflns_Friedel_fraction_max 1
_reflns_number_gt 6176
_reflns_number_total 6810
_reflns_threshold_expression 'I > 2\s(I)'
_cod_data_source_file ol6b00840_si_002.cif
_cod_data_source_block shelx
_cod_depositor_comments 'Adding full bibliography for 1543389--1543390.cif.'
_cod_database_code 1543390

loop_
_symmetry_equiv_pos_as_xyz
'x, y, z'
'-x+1/2, -y, z+1/2'
'-x, y+1/2, -z+1/2'
'x+1/2, -y+1/2, -z'

loop_
_atom_site_label
_atom_site_type_symbol
_atom_site_fract_x
_atom_site_fract_y
_atom_site_fract_z
_atom_site_U_iso_or_equiv
_atom_site_adp_type
_atom_site_occupancy
_atom_site_site_symmetry_order
_atom_site_calc_flag
_atom_site_refinement_flags_posn
_atom_site_refinement_flags_adp
S001 S 0.37927(9) 0.60649(8) 0.42253(4) 0.0137(2) Uani 1 1 d . .
Cl02 Cl 0.50642(12) 0.18370(10) 0.27883(5) 0.0299(3) Uani 1 1 d . .
Cl03 Cl 0.05293(13) 0.40640(11) 0.36399(5) 0.0365(3) Uani 1 1 d . .
Cl04 Cl 0.36821(14) 0.38415(12) 0.30111(6) 0.0472(4) Uani 1 1 d . .
Cl05 Cl -0.18303(19) 0.29020(17) 0.38081(7) 0.0686(6) Uani 1 1 d . .
O006 O 0.8063(2) 0.5512(2) 0.48851(11) 0.0121(6) Uani 1 1 d . .
O007 O 0.6315(3) 0.4560(2) 0.55645(10) 0.0140(6) Uani 1 1 d . .
O008 O 0.6339(2) 0.6113(2) 0.41393(10) 0.0117(5) Uani 1 1 d . .
O009 O 0.6951(3) 0.8310(2) 0.40188(11) 0.0159(6) Uani 1 1 d . .
O00A O 0.0751(3) 0.6946(2) 0.42922(10) 0.0154(6) Uani 1 1 d . .
O00B O 0.1742(3) 0.7920(2) 0.27440(11) 0.0170(6) Uani 1 1 d . .
O00C O -0.0886(3) 0.6193(3) 0.27718(12) 0.0211(7) Uani 1 1 d . .
O00D O 0.3466(3) 0.8899(2) 0.29386(12) 0.0225(7) Uani 1 1 d . .
O00E O -0.0463(3) 0.6953(3) 0.35751(11) 0.0182(6) Uani 1 1 d . .
O00F O 0.5925(3) 0.5747(2) 0.62134(11) 0.0208(7) Uani 1 1 d . .
O00G O 0.4666(4) 0.2713(3) 0.42790(13) 0.0301(8) Uani 1 1 d . .
O00H O 0.7936(3) 0.9807(2) 0.43141(13) 0.0249(7) Uani 1 1 d . .
N00I N 0.1616(3) 0.6813(3) 0.34649(12) 0.0117(7) Uani 1 1 d . .
N00J N 0.4354(3) 0.4089(3) 0.48469(13) 0.0136(7) Uani 1 1 d . .
H00J H 0.3868 0.4355 0.5094 0.016 Uiso 1 1 calc R U
O00K O 0.8952(3) 0.5782(3) 0.56732(13) 0.0302(8) Uani 1 1 d . .
C00L C 0.5492(4) 0.4676(3) 0.47100(15) 0.0110(7) Uani 1 1 d . .
H00L H 0.6165 0.4127 0.4638 0.013 Uiso 1 1 calc R U
C00M C 0.0659(4) 0.6915(3) 0.38239(16) 0.0149(8) Uani 1 1 d . .
C00N C 0.5324(3) 0.5384(3) 0.42118(15) 0.0116(8) Uani 1 1 d . .
H00N H 0.5319 0.4876 0.3906 0.014 Uiso 1 1 calc R U
C00O C 0.2760(4) 0.7457(3) 0.35365(16) 0.0138(8) Uani 1 1 d . .
H00O H 0.2645 0.7932 0.3851 0.017 Uiso 1 1 calc R U
C00P C 0.2746(4) 0.8181(3) 0.30520(16) 0.0161(8) Uani 1 1 d . .
C00Q C 0.6542(4) 0.6809(3) 0.45785(14) 0.0104(7) Uani 1 1 d . .
H00Q H 0.5729 0.7174 0.4669 0.012 Uiso 1 1 calc R U
C00R C 0.7490(4) 0.7671(3) 0.44383(16) 0.0139(8) Uani 1 1 d . .
H00A H 0.7668 0.814 0.4744 0.017 Uiso 1 1 calc R U
H00B H 0.8287 0.7329 0.4323 0.017 Uiso 1 1 calc R U
C00S C 0.3949(4) 0.6799(3) 0.36103(15) 0.0146(8) Uani 1 1 d . .
H00C H 0.4691 0.7287 0.3622 0.018 Uiso 1 1 calc R U
H00D H 0.4058 0.628 0.3318 0.018 Uiso 1 1 calc R U
C00T C 0.1151(4) 0.6933(3) 0.29353(15) 0.0148(8) Uani 1 1 d . .
C00U C 0.7221(4) 0.9377(3) 0.40098(17) 0.0153(9) Uani 1 1 d . .
C00V C -0.0298(4) 0.7070(4) 0.30098(16) 0.0175(9) Uani 1 1 d . .
C00W C 0.8992(4) 0.5391(3) 0.52439(17) 0.0173(9) Uani 1 1 d . .
C00X C 0.6967(3) 0.6129(3) 0.50431(15) 0.0104(7) Uani 1 1 d . .
H00X H 0.7173 0.661 0.5347 0.012 Uiso 1 1 calc R U
C00Y C 1.0046(4) 0.4722(4) 0.50312(17) 0.0192(9) Uani 1 1 d . .
H00E H 0.9738 0.4276 0.474 0.029 Uiso 1 1 calc R U
H00F H 1.0375 0.4246 0.5307 0.029 Uiso 1 1 calc R U
H00G H 1.0717 0.5205 0.4907 0.029 Uiso 1 1 calc R U
C00Z C 0.5903(4) 0.5355(3) 0.51816(15) 0.0105(8) Uani 1 1 d . .
H00Z H 0.5171 0.5776 0.5321 0.013 Uiso 1 1 calc R U
C010 C 0.4012(4) 0.3153(3) 0.46105(16) 0.0197(9) Uani 1 1 d . .
C011 C 0.6291(4) 0.4867(3) 0.60692(15) 0.0175(9) Uani 1 1 d . .
C012 C 0.1539(4) 0.6008(4) 0.25730(16) 0.0174(8) Uani 1 1 d . .
H01A H 0.1189 0.6136 0.2224 0.026 Uiso 1 1 calc R U
H01B H 0.1219 0.5316 0.271 0.026 Uiso 1 1 calc R U
H01C H 0.2459 0.5977 0.2551 0.026 Uiso 1 1 calc R U
C013 C 0.6526(4) 0.9947(4) 0.35830(18) 0.0224(10) Uani 1 1 d . .
H01D H 0.6695 0.9584 0.3249 0.034 Uiso 1 1 calc R U
H01E H 0.6804 1.0708 0.3564 0.034 Uiso 1 1 calc R U
H01F H 0.5621 0.9925 0.3656 0.034 Uiso 1 1 calc R U
C014 C 0.6787(6) 0.3979(4) 0.64165(19) 0.0344(13) Uani 1 1 d . .
H01G H 0.6454 0.3274 0.6301 0.052 Uiso 1 1 calc R U
H01H H 0.6524 0.4116 0.6778 0.052 Uiso 1 1 calc R U
H01I H 0.7708 0.3967 0.6398 0.052 Uiso 1 1 calc R U
C015 C 0.5104(5) 0.3124(4) 0.30954(18) 0.0270(10) Uani 1 1 d . .
H01S H 0.5266 0.3025 0.3473 0.032 Uiso 1 1 calc R U
H01T H 0.5805 0.3558 0.2948 0.032 Uiso 1 1 calc R U
C016 C -0.2241(4) 0.6210(5) 0.2807(2) 0.0292(11) Uani 1 1 d . .
H01J H -0.257 0.6826 0.2605 0.044 Uiso 1 1 calc R U
H01K H -0.2493 0.6286 0.3173 0.044 Uiso 1 1 calc R U
H01L H -0.2582 0.5528 0.2666 0.044 Uiso 1 1 calc R U
C017 C 0.2748(5) 0.2717(4) 0.4783(2) 0.0303(11) Uani 1 1 d . .
H01M H 0.2103 0.2931 0.4529 0.045 Uiso 1 1 calc R U
H01N H 0.2537 0.3019 0.5127 0.045 Uiso 1 1 calc R U
H01O H 0.2786 0.192 0.4805 0.045 Uiso 1 1 calc R U
C018 C -0.0807(4) 0.8179(4) 0.28528(18) 0.0249(10) Uani 1 1 d . .
H01P H -0.0787 0.8248 0.2471 0.037 Uiso 1 1 calc R U
H01Q H -0.0287 0.8752 0.301 0.037 Uiso 1 1 calc R U
H01R H -0.1676 0.8253 0.2976 0.037 Uiso 1 1 calc R U
C019 C -0.1125(6) 0.4105(5) 0.3582(3) 0.0444(14) Uani 1 1 d . .
H01U H -0.1453 0.4731 0.3785 0.053 Uiso 1 1 calc R U
H01V H -0.1355 0.4219 0.3211 0.053 Uiso 1 1 calc R U

loop_
_atom_site_aniso_label
_atom_site_aniso_U_11
_atom_site_aniso_U_22
_atom_site_aniso_U_33
_atom_site_aniso_U_23
_atom_site_aniso_U_13
_atom_site_aniso_U_12
S001 0.0098(4) 0.0169(5) 0.0144(4) 0.0038(4) -0.0013(4) 0.0015(4)
Cl02 0.0280(6) 0.0284(6) 0.0334(6) -0.0026(5) -0.0012(5) 0.0067(5)
Cl03 0.0386(7) 0.0376(7) 0.0332(7) 0.0031(6) 0.0045(5) -0.0001(6)
Cl04 0.0416(8) 0.0358(7) 0.0640(9) -0.0170(7) -0.0176(7) 0.0177(6)
Cl05 0.0754(13) 0.0792(13) 0.0511(10) 0.0116(9) -0.0005(8) -0.0472(11)
O006 0.0091(13) 0.0133(13) 0.0139(14) -0.0025(11) -0.0008(11) 0.0016(11)
O007 0.0213(15) 0.0086(12) 0.0121(13) 0.0010(10) -0.0022(12) 0.0013(11)
O008 0.0110(13) 0.0148(13) 0.0093(12) -0.0002(11) 0.0007(10) -0.0020(11)
O009 0.0174(15) 0.0138(14) 0.0166(14) 0.0045(12) -0.0043(11) -0.0050(11)
O00A 0.0195(15) 0.0156(14) 0.0111(14) 0.0007(11) -0.0016(11) -0.0019(11)
O00B 0.0233(16) 0.0154(15) 0.0123(14) 0.0028(11) -0.0007(11) -0.0006(12)
O00C 0.0147(15) 0.0302(17) 0.0184(15) -0.0079(13) -0.0028(12) -0.0031(13)
O00D 0.0279(17) 0.0161(15) 0.0236(16) 0.0055(13) 0.0038(13) -0.0070(13)
O00E 0.0141(14) 0.0289(16) 0.0117(14) -0.0030(13) -0.0016(11) 0.0032(13)
O00F 0.0346(19) 0.0141(15) 0.0139(14) -0.0029(11) 0.0029(13) -0.0034(12)
O00G 0.048(2) 0.0171(15) 0.0256(18) -0.0076(14) 0.0066(16) -0.0109(15)
O00H 0.0262(17) 0.0177(15) 0.0310(18) -0.0019(14) -0.0080(14) -0.0053(13)
N00I 0.0128(16) 0.0101(15) 0.0124(16) -0.0005(13) -0.0020(13) 0.0018(13)
N00J 0.0125(16) 0.0118(16) 0.0165(17) -0.0002(14) 0.0018(14) 0.0005(13)
O00K 0.0273(18) 0.0385(19) 0.0249(17) -0.0148(15) -0.0147(14) 0.0167(15)
C00L 0.0120(19) 0.0085(17) 0.0126(19) -0.0002(15) -0.0015(15) 0.0027(15)
C00M 0.017(2) 0.0094(17) 0.018(2) 0.0005(16) -0.0047(16) -0.0020(16)
C00N 0.0078(18) 0.0131(18) 0.0138(19) -0.0014(16) -0.0025(15) 0.0006(14)
C00O 0.015(2) 0.0126(19) 0.014(2) -0.0002(15) 0.0006(15) 0.0002(15)
C00P 0.018(2) 0.0167(19) 0.014(2) -0.0032(17) 0.0009(16) 0.0042(17)
C00Q 0.0112(18) 0.0091(17) 0.0109(18) -0.0024(15) -0.0021(14) 0.0014(14)
C00R 0.012(2) 0.0148(19) 0.015(2) 0.0030(16) -0.0013(15) -0.0046(15)
C00S 0.014(2) 0.0148(18) 0.0152(19) 0.0029(16) -0.0017(15) -0.0022(16)
C00T 0.018(2) 0.0127(18) 0.0138(19) -0.0005(15) -0.0020(16) 0.0021(16)
C00U 0.012(2) 0.0151(19) 0.018(2) 0.0007(16) 0.0082(16) 0.0004(16)
C00V 0.017(2) 0.025(2) 0.0095(18) -0.0030(17) 0.0000(15) 0.0025(17)
C00W 0.016(2) 0.0144(19) 0.022(2) 0.0000(17) -0.0040(17) 0.0011(16)
C00X 0.0113(19) 0.0088(17) 0.0112(18) -0.0024(14) 0.0000(14) 0.0011(15)
C00Y 0.012(2) 0.022(2) 0.023(2) -0.0008(17) -0.0043(17) 0.0030(18)
C00Z 0.0109(19) 0.0101(17) 0.0104(18) 0.0010(15) 0.0000(14) 0.0045(14)
C010 0.026(2) 0.0133(18) 0.020(2) 0.0016(17) -0.0039(18) -0.0015(18)
C011 0.026(2) 0.013(2) 0.0131(19) 0.0018(15) -0.0004(17) -0.0078(18)
C012 0.017(2) 0.020(2) 0.016(2) -0.0047(17) -0.0015(16) 0.0041(17)
C013 0.021(2) 0.020(2) 0.026(2) 0.0074(18) 0.0002(18) -0.0020(18)
C014 0.068(4) 0.016(2) 0.020(2) 0.004(2) -0.008(2) -0.001(2)
C015 0.025(2) 0.033(2) 0.022(2) -0.003(2) -0.0025(19) 0.003(2)
C016 0.015(2) 0.046(3) 0.027(3) -0.006(2) -0.0027(19) 0.001(2)
C017 0.030(3) 0.019(2) 0.042(3) 0.001(2) -0.003(2) -0.010(2)
C018 0.025(2) 0.027(2) 0.023(2) -0.001(2) -0.0049(18) 0.0104(19)
C019 0.039(3) 0.043(3) 0.051(3) 0.009(3) 0.001(3) -0.005(3)

loop_
_atom_type_symbol
_atom_type_description
_atom_type_scat_dispersion_real
_atom_type_scat_dispersion_imag
_atom_type_scat_source
C C 0.0033 0.0016 'International Tables Vol C Tables 4.2.6.8 and 6.1.1.4'
H H 0 0 'International Tables Vol C Tables 4.2.6.8 and 6.1.1.4'
N N 0.0061 0.0033 'International Tables Vol C Tables 4.2.6.8 and 6.1.1.4'
O O 0.0106 0.006 'International Tables Vol C Tables 4.2.6.8 and 6.1.1.4'
S S 0.1246 0.1234 'International Tables Vol C Tables 4.2.6.8 and 6.1.1.4'
Cl Cl 0.1484 0.1585 'International Tables Vol C Tables 4.2.6.8 and 6.1.1.4'

loop_
_geom_angle_atom_site_label_1
_geom_angle_atom_site_label_2
_geom_angle_atom_site_label_3
_geom_angle
C00S S001 C00N 97.37(19)
C00W O006 C00X 117.0(3)
C011 O007 C00Z 117.0(3)
C00N O008 C00Q 112.9(3)
C00U O009 C00R 117.2(3)
C00P O00B C00T 109.9(3)
C00V O00C C016 114.3(4)
C00M O00E C00V 111.3(3)
C00M N00I C00T 111.3(3)
C00M N00I C00O 118.9(3)
C00T N00I C00O 110.2(3)
C010 N00J C00L 122.6(3)
C010 N00J H00J 118.7
C00L N00J H00J 118.7
N00J C00L C00Z 108.6(3)
N00J C00L C00N 112.3(3)
C00Z C00L C00N 112.1(3)
N00J C00L H00L 107.9
C00Z C00L H00L 107.9
C00N C00L H00L 107.9
O00A C00M O00E 122.7(4)
O00A C00M N00I 127.4(4)
O00E C00M N00I 109.9(3)
O008 C00N C00L 111.9(3)
O008 C00N S001 113.2(3)
C00L C00N S001 110.0(3)
O008 C00N H00N 107.1
C00L C00N H00N 107.1
S001 C00N H00N 107.1
N00I C00O C00S 115.0(3)
N00I C00O C00P 101.8(3)
C00S C00O C00P 114.9(3)
N00I C00O H00O 108.2
C00S C00O H00O 108.2
C00P C00O H00O 108.2
O00D C00P O00B 122.0(4)
O00D C00P C00O 128.0(4)
O00B C00P C00O 109.9(3)
O008 C00Q C00R 109.5(3)
O008 C00Q C00X 109.4(3)
C00R C00Q C00X 111.9(3)
O008 C00Q H00Q 108.7
C00R C00Q H00Q 108.7
C00X C00Q H00Q 108.7
O009 C00R C00Q 107.0(3)
O009 C00R H00A 110.3
C00Q C00R H00A 110.3
O009 C00R H00B 110.3
C00Q C00R H00B 110.3
H00A C00R H00B 108.6
C00O C00S S001 107.2(3)
C00O C00S H00C 110.3
S001 C00S H00C 110.3
C00O C00S H00D 110.3
S001 C00S H00D 110.3
H00C C00S H00D 108.5
O00B C00T N00I 104.6(3)
O00B C00T C012 107.4(3)
N00I C00T C012 113.7(3)
O00B C00T C00V 112.3(3)
N00I C00T C00V 103.5(3)
C012 C00T C00V 114.9(3)
O00H C00U O009 123.4(4)
O00H C00U C013 125.3(4)
O009 C00U C013 111.3(4)
O00C C00V O00E 107.7(3)
O00C C00V C018 114.7(3)
O00E C00V C018 107.8(3)
O00C C00V C00T 108.0(3)
O00E C00V C00T 103.2(3)
C018 C00V C00T 114.5(4)
O00K C00W O006 123.4(4)
O00K C00W C00Y 125.5(4)
O006 C00W C00Y 111.1(3)
O006 C00X C00Z 109.7(3)
O006 C00X C00Q 107.9(3)
C00Z C00X C00Q 107.7(3)
O006 C00X H00X 110.5
C00Z C00X H00X 110.5
C00Q C00X H00X 110.5
C00W C00Y H00E 109.5
C00W C00Y H00F 109.5
H00E C00Y H00F 109.5
C00W C00Y H00G 109.5
H00E C00Y H00G 109.5
H00F C00Y H00G 109.5
O007 C00Z C00X 110.7(3)
O007 C00Z C00L 104.6(3)
C00X C00Z C00L 111.7(3)
O007 C00Z H00Z 109.9
C00X C00Z H00Z 109.9
C00L C00Z H00Z 109.9
O00G C010 N00J 122.3(4)
O00G C010 C017 123.5(4)
N00J C010 C017 114.2(4)
O00F C011 O007 123.4(4)
O00F C011 C014 125.6(4)
O007 C011 C014 111.0(4)
C00T C012 H01A 109.5
C00T C012 H01B 109.5
H01A C012 H01B 109.5
C00T C012 H01C 109.5
H01A C012 H01C 109.5
H01B C012 H01C 109.5
C00U C013 H01D 109.5
C00U C013 H01E 109.5
H01D C013 H01E 109.5
C00U C013 H01F 109.5
H01D C013 H01F 109.5
H01E C013 H01F 109.5
C011 C014 H01G 109.5
C011 C014 H01H 109.5
H01G C014 H01H 109.5
C011 C014 H01I 109.5
H01G C014 H01I 109.5
H01H C014 H01I 109.5
Cl04 C015 Cl02 111.8(3)
Cl04 C015 H01S 109.3
Cl02 C015 H01S 109.3
Cl04 C015 H01T 109.3
Cl02 C015 H01T 109.3
H01S C015 H01T 107.9
O00C C016 H01J 109.5
O00C C016 H01K 109.5
H01J C016 H01K 109.5
O00C C016 H01L 109.5
H01J C016 H01L 109.5
H01K C016 H01L 109.5
C010 C017 H01M 109.5
C010 C017 H01N 109.5
H01M C017 H01N 109.5
C010 C017 H01O 109.5
H01M C017 H01O 109.5
H01N C017 H01O 109.5
C00V C018 H01P 109.5
C00V C018 H01Q 109.5
H01P C018 H01Q 109.5
C00V C018 H01R 109.5
H01P C018 H01R 109.5
H01Q C018 H01R 109.5
Cl05 C019 Cl03 112.0(3)
Cl05 C019 H01U 109.2
Cl03 C019 H01U 109.2
Cl05 C019 H01V 109.2
Cl03 C019 H01V 109.2
H01U C019 H01V 107.9

loop_
_geom_bond_atom_site_label_1
_geom_bond_atom_site_label_2
_geom_bond_distance
S001 C00S 1.821(4)
S001 C00N 1.829(4)
Cl02 C015 1.763(5)
Cl03 C019 1.765(6)
Cl04 C015 1.762(5)
Cl05 C019 1.753(6)
O006 C00W 1.356(5)
O006 C00X 1.447(5)
O007 C011 1.346(5)
O007 C00Z 1.450(4)
O008 C00N 1.414(4)
O008 C00Q 1.428(4)
O009 C00U 1.339(5)
O009 C00R 1.448(5)
O00A C00M 1.203(5)
O00B C00P 1.365(5)
O00B C00T 1.448(5)
O00C C00V 1.384(5)
O00C C016 1.444(5)
O00D C00P 1.202(5)
O00E C00M 1.352(5)
O00E C00V 1.464(5)
O00F C011 1.205(5)
O00G C010 1.222(6)
O00H C00U 1.209(5)
N00I C00M 1.377(5)
N00I C00T 1.450(5)
N00I C00O 1.461(5)
N00J C010 1.348(5)
N00J C00L 1.449(5)
N00J H00J 0.88
O00K C00W 1.200(5)
C00L C00Z 1.531(5)
C00L C00N 1.553(5)
C00L H00L 1
C00N H00N 1
C00O C00S 1.511(6)
C00O C00P 1.525(6)
C00O H00O 1
C00Q C00R 1.503(5)
C00Q C00X 1.521(5)
C00Q H00Q 1
C00R H00A 0.99
C00R H00B 0.99
C00S H00C 0.99
C00S H00D 0.99
C00T C012 1.522(5)
C00T C00V 1.560(6)
C00U C013 1.493(6)
C00V C018 1.518(6)
C00W C00Y 1.491(6)
C00X C00Z 1.518(5)
C00X H00X 1
C00Y H00E 0.98
C00Y H00F 0.98
C00Y H00G 0.98
C00Z H00Z 1
C010 C017 1.511(6)
C011 C014 1.501(6)
C012 H01A 0.98
C012 H01B 0.98
C012 H01C 0.98
C013 H01D 0.98
C013 H01E 0.98
C013 H01F 0.98
C014 H01G 0.98
C014 H01H 0.98
C014 H01I 0.98
C015 H01S 0.99
C015 H01T 0.99
C016 H01J 0.98
C016 H01K 0.98
C016 H01L 0.98
C017 H01M 0.98
C017 H01N 0.98
C017 H01O 0.98
C018 H01P 0.98
C018 H01Q 0.98
C018 H01R 0.98
C019 H01U 0.99
C019 H01V 0.99
